data_4507255
loop_
_publ_author_name
'Lin, Zu-Jin'
'Han, Li-Wei'
'Wu, Dong-Shuang'
'Huang, Yuan-Biao'
'Cao, Rong'

_publ_section_title
;
 Structure Versatility of Coordination Polymers Constructed from a
 Semirigid Tetracarboxylate Ligand: Syntheses, Structures, and
 Photoluminescent Properties
;
_journal_issue 1
_journal_name_full 'Crystal Growth &amp; Design'
_journal_page_first 255
_journal_paper_doi 10.1021/cg301405r
_journal_volume 13
_journal_year 2013
_chemical_formula_sum 'C17 H0 Ho O9'
_chemical_formula_weight 513.10
_chemical_name_systematic
; 
 ? 
;
_space_group_IT_number 20
_symmetry_cell_setting orthorhombic
_symmetry_space_group_name_Hall 'C 2c 2'
_symmetry_space_group_name_H-M 'C 2 2 21'
_atom_sites_solution_hydrogens geom
_atom_sites_solution_primary direct
_atom_sites_solution_secondary difmap
_audit_creation_method SHELXL-97
_cell_angle_alpha 90.00
_cell_angle_beta 90.00
_cell_angle_gamma 90.00
_cell_formula_units_Z 8
_cell_length_a 14.8769(15)
_cell_length_b 16.0349(13)
_cell_length_c 16.5271(13)
_cell_measurement_reflns_used 2549
_cell_measurement_temperature 298(2)
_cell_measurement_theta_max 29.1147
_cell_measurement_theta_min 2.5335
_cell_volume 3942.5(6)
_computing_cell_refinement
;
CrysAlisPro, Agilent Technologies,
Version 1.171.35.15 (release 03-08-2011 CrysAlis171 .NET)
(compiled Aug  3 2011,13:03:54)
;
_computing_data_collection
;
CrysAlisPro, Agilent Technologies,
Version 1.171.35.15 (release 03-08-2011 CrysAlis171 .NET)
(compiled Aug  3 2011,13:03:54)
;
_computing_data_reduction
;
CrysAlisPro, Agilent Technologies,
Version 1.171.35.15 (release 03-08-2011 CrysAlis171 .NET)
(compiled Aug  3 2011,13:03:54)
;
_computing_structure_refinement 'SHELXL-97 (Sheldrick, 1997)'
_computing_structure_solution 'SHELXS-97 (Sheldrick, 1990)'
_diffrn_ambient_temperature 298(2)
_diffrn_detector_area_resol_mean 16.2083
_diffrn_measured_fraction_theta_full 0.998
_diffrn_measured_fraction_theta_max 0.998
_diffrn_measurement_device_type 'Xcalibur, Eos'
_diffrn_measurement_method '\w scans'
_diffrn_radiation_monochromator graphite
_diffrn_radiation_source 'fine-focus sealed tube'
_diffrn_radiation_type MoK\a
_diffrn_radiation_wavelength 0.71073
_diffrn_reflns_av_R_equivalents 0.0717
_diffrn_reflns_av_sigmaI/netI 0.0989
_diffrn_reflns_limit_h_max 13
_diffrn_reflns_limit_h_min -17
_diffrn_reflns_limit_k_max 18
_diffrn_reflns_limit_k_min -19
_diffrn_reflns_limit_l_max 11
_diffrn_reflns_limit_l_min -19
_diffrn_reflns_number 5294
_diffrn_reflns_theta_full 24.99
_diffrn_reflns_theta_max 24.99
_diffrn_reflns_theta_min 2.54
_diffrn_standards_number 6364
_exptl_absorpt_coefficient_mu 4.056
_exptl_absorpt_correction_T_max 0.5129
_exptl_absorpt_correction_T_min 0.4556
_exptl_absorpt_correction_type multi-scan
_exptl_crystal_colour colorless
_exptl_crystal_density_diffrn 1.729
_exptl_crystal_density_method 'not measured'
_exptl_crystal_description block
_exptl_crystal_F_000 1928
_exptl_crystal_size_max 0.23
_exptl_crystal_size_mid 0.21
_exptl_crystal_size_min 0.19
_platon_squeeze_details
;
;
_refine_diff_density_max 4.886
_refine_diff_density_min -2.229
_refine_diff_density_rms 0.344
_refine_ls_abs_structure_details 'Flack H D (1983), Acta Cryst. A39, 876-881'
_refine_ls_abs_structure_Flack -0.04(8)
_refine_ls_extinction_method none
_refine_ls_goodness_of_fit_ref 1.111
_refine_ls_hydrogen_treatment constr
_refine_ls_matrix_type full
_refine_ls_number_parameters 119
_refine_ls_number_reflns 3200
_refine_ls_number_restraints 2
_refine_ls_restrained_S_all 1.111
_refine_ls_R_factor_all 0.1138
_refine_ls_R_factor_gt 0.0981
_refine_ls_shift/su_max 0.000
_refine_ls_shift/su_mean 0.000
_refine_ls_structure_factor_coef Fsqd
_refine_ls_weighting_details 'calc w=1/[\s^2^(Fo^2^)+(0.1178P)^2^+215.2150P] where P=(Fo^2^+2Fc^2^)/3'
_refine_ls_weighting_scheme calc
_refine_ls_wR_factor_gt 0.2368
_refine_ls_wR_factor_ref 0.2447
_reflns_number_gt 2663
_reflns_number_total 3200
_reflns_threshold_expression >2sigma(I)
_cod_data_source_file cg301405r_si_003.cif
_cod_data_source_block 10
_cod_depositor_comments
;
The following automatic conversions were performed:

'_symmetry_cell_setting' value 'Orthorhombic' changed to
'orthorhombic' according to
/home/saulius/struct/CIF-dictionaries/cif_core.dic dictionary named
'cif_core.dic' version 2.4.2 from 2011-04-26.

Automatic conversion script
Id: cif_fix_values 1891 2012-01-12 08:04:46Z andrius 
;
_cod_original_sg_symbol_H-M C222(1)
_cod_database_code 4507255

loop_
_symmetry_equiv_pos_as_xyz
'x, y, z'
'-x, -y, z+1/2'
'x, -y, -z'
'-x, y, -z+1/2'
'x+1/2, y+1/2, z'
'-x+1/2, -y+1/2, z+1/2'
'x+1/2, -y+1/2, -z'
'-x+1/2, y+1/2, -z+1/2'

loop_
_atom_site_label
_atom_site_type_symbol
_atom_site_fract_x
_atom_site_fract_y
_atom_site_fract_z
_atom_site_U_iso_or_equiv
_atom_site_adp_type
_atom_site_occupancy
_atom_site_symmetry_multiplicity
_atom_site_calc_flag
_atom_site_refinement_flags
Ho1 Ho 0.5000 0.83311(10) 0.7500 0.0250(4) Uani 1 2 d S
Ho2 Ho 0.66220(10) 1.0000 0.5000 0.0236(4) Uani 1 2 d S
C1 C 0.7934(19) 0.878(2) 0.5341(16) 0.038(2) Uani 1 1 d .
C2 C 0.8498(19) 0.8042(18) 0.5552(15) 0.038(2) Uani 1 1 d .
C3 C 0.8755(18) 0.7921(18) 0.6369(16) 0.038(2) Uani 1 1 d .
H3 H 0.8513 0.8256 0.6774 0.045 Uiso 1 1 calc R
C4 C 0.9381(19) 0.7292(19) 0.6565(15) 0.038(2) Uani 1 1 d .
C5 C 0.9735(17) 0.6807(19) 0.5965(14) 0.038(2) Uani 1 1 d .
H5 H 1.0126 0.6374 0.6092 0.045 Uiso 1 1 calc R
C6 C 0.9508(18) 0.6965(18) 0.5158(15) 0.038(2) Uani 1 1 d .
C7 C 0.8871(16) 0.7519(17) 0.496(2) 0.038(2) Uani 1 1 d .
H7 H 0.8675 0.7558 0.4426 0.045 Uiso 1 1 calc R
C8 C 0.992(2) 0.6423(17) 0.4545(14) 0.038(2) Uani 1 1 d .
C9 C 0.951(3) 0.700(4) 0.743(3) 0.038(2) Uani 0.50 1 d P
H9A H 0.8972 0.7083 0.7752 0.045 Uiso 0.50 1 calc PR
H9B H 0.9680 0.6413 0.7451 0.045 Uiso 0.50 1 calc PR
C10 C 0.636(2) 0.993(2) 0.7023(14) 0.045(3) Uani 1 1 d .
C11 C 0.689(2) 1.0456(18) 0.7664(14) 0.045(3) Uani 1 1 d .
C12 C 0.751(2) 1.1061(16) 0.749(2) 0.045(3) Uani 1 1 d .
H12 H 0.7603 1.1204 0.6946 0.054 Uiso 1 1 calc R
C13 C 0.800(2) 1.1460(18) 0.8058(15) 0.045(3) Uani 1 1 d .
C14 C 0.794(2) 1.1241(17) 0.8861(16) 0.045(3) Uani 1 1 d .
H14 H 0.8313 1.1481 0.9251 0.054 Uiso 1 1 calc R
C15 C 0.729(2) 1.0628(17) 0.9066(12) 0.045(3) Uani 1 1 d D
C16 C 0.674(2) 1.0236(16) 0.8474(14) 0.045(3) Uani 1 1 d .
H16 H 0.6294 0.9853 0.8616 0.054 Uiso 1 1 calc R
C17 C 0.873(2) 1.2082(19) 0.7866(16) 0.045(3) Uani 1 1 d .
O10 O 0.751(3) 1.024(2) 0.9842(16) 0.045(3) Uani 0.50 1 d PD
O1 O 0.7692(15) 0.9277(14) 0.5847(12) 0.051(3) Uani 1 1 d .
O2 O 0.7574(15) 0.8805(14) 0.4667(11) 0.051(3) Uani 1 1 d .
O3 O 0.9593(14) 0.6411(13) 0.3825(12) 0.051(3) Uani 1 1 d .
O4 O 1.0587(15) 0.5944(14) 0.4765(11) 0.051(3) Uani 1 1 d .
O5 O 0.6302(16) 1.0366(13) 0.6335(14) 0.055(3) Uani 1 1 d .
O6 O 0.5985(16) 0.9292(14) 0.7286(12) 0.055(3) Uani 1 1 d .
O7 O 0.8624(16) 1.2513(14) 0.7200(12) 0.055(3) Uani 1 1 d .
O8 O 0.9329(16) 1.2260(14) 0.8299(13) 0.055(3) Uani 1 1 d .
O9 O 0.976(3) 0.754(3) 0.732(2) 0.051(3) Uani 0.50 1 d P
C18 C 0.694(4) 1.047(3) 0.9913(18) 0.045(3) Uani 0.50 1 d PD
H18A H 0.7030 1.0949 1.0262 0.054 Uiso 0.50 1 calc PR
H18B H 0.6306 1.0322 0.9910 0.054 Uiso 0.50 1 calc PR

loop_
_atom_site_aniso_label
_atom_site_aniso_U_11
_atom_site_aniso_U_22
_atom_site_aniso_U_33
_atom_site_aniso_U_23
_atom_site_aniso_U_13
_atom_site_aniso_U_12
Ho1 0.0309(8) 0.0339(8) 0.0103(6) 0.000 -0.0023(7) 0.000
Ho2 0.0296(8) 0.0300(7) 0.0113(6) -0.0020(7) 0.000 0.000
C1 0.038(5) 0.056(6) 0.019(4) 0.000(4) -0.001(4) 0.021(5)
C2 0.038(5) 0.056(6) 0.019(4) 0.000(4) -0.001(4) 0.021(5)
C3 0.038(5) 0.056(6) 0.019(4) 0.000(4) -0.001(4) 0.021(5)
C4 0.038(5) 0.056(6) 0.019(4) 0.000(4) -0.001(4) 0.021(5)
C5 0.038(5) 0.056(6) 0.019(4) 0.000(4) -0.001(4) 0.021(5)
C6 0.038(5) 0.056(6) 0.019(4) 0.000(4) -0.001(4) 0.021(5)
C7 0.038(5) 0.056(6) 0.019(4) 0.000(4) -0.001(4) 0.021(5)
C8 0.038(5) 0.056(6) 0.019(4) 0.000(4) -0.001(4) 0.021(5)
C9 0.038(5) 0.056(6) 0.019(4) 0.000(4) -0.001(4) 0.021(5)
C10 0.070(7) 0.049(6) 0.017(4) 0.006(4) -0.005(5) -0.036(5)
C11 0.070(7) 0.049(6) 0.017(4) 0.006(4) -0.005(5) -0.036(5)
C12 0.070(7) 0.049(6) 0.017(4) 0.006(4) -0.005(5) -0.036(5)
C13 0.070(7) 0.049(6) 0.017(4) 0.006(4) -0.005(5) -0.036(5)
C14 0.070(7) 0.049(6) 0.017(4) 0.006(4) -0.005(5) -0.036(5)
C15 0.070(7) 0.049(6) 0.017(4) 0.006(4) -0.005(5) -0.036(5)
C16 0.070(7) 0.049(6) 0.017(4) 0.006(4) -0.005(5) -0.036(5)
C17 0.070(7) 0.049(6) 0.017(4) 0.006(4) -0.005(5) -0.036(5)
O10 0.070(7) 0.049(6) 0.017(4) 0.006(4) -0.005(5) -0.036(5)
O1 0.061(7) 0.067(7) 0.024(5) -0.015(5) -0.009(5) 0.024(6)
O2 0.061(7) 0.067(7) 0.024(5) -0.015(5) -0.009(5) 0.024(6)
O3 0.061(7) 0.067(7) 0.024(5) -0.015(5) -0.009(5) 0.024(6)
O4 0.061(7) 0.067(7) 0.024(5) -0.015(5) -0.009(5) 0.024(6)
O5 0.069(8) 0.059(6) 0.036(6) 0.002(5) -0.016(5) -0.015(6)
O6 0.069(8) 0.059(6) 0.036(6) 0.002(5) -0.016(5) -0.015(6)
O7 0.069(8) 0.059(6) 0.036(6) 0.002(5) -0.016(5) -0.015(6)
O8 0.069(8) 0.059(6) 0.036(6) 0.002(5) -0.016(5) -0.015(6)
O9 0.061(7) 0.067(7) 0.024(5) -0.015(5) -0.009(5) 0.024(6)
C18 0.070(7) 0.049(6) 0.017(4) 0.006(4) -0.005(5) -0.036(5)

loop_
_atom_type_symbol
_atom_type_description
_atom_type_scat_dispersion_real
_atom_type_scat_dispersion_imag
_atom_type_scat_source
C C 0.0033 0.0016 'International Tables Vol C Tables 4.2.6.8 and 6.1.1.4'
H H 0.0000 0.0000 'International Tables Vol C Tables 4.2.6.8 and 6.1.1.4'
O O 0.0106 0.0060 'International Tables Vol C Tables 4.2.6.8 and 6.1.1.4'
Ho Ho -0.2175 4.6783 'International Tables Vol C Tables 4.2.6.8 and 6.1.1.4'

loop_
_geom_angle_atom_site_label_1
_geom_angle_atom_site_label_2
_geom_angle_atom_site_label_3
_geom_angle
_geom_angle_site_symmetry_1
_geom_angle_site_symmetry_3
O6 Ho1 O6 88.7(12) . 4_656
O6 Ho1 O3 81.3(8) . 6_665
O6 Ho1 O3 84.0(7) 4_656 6_665
O6 Ho1 O3 84.0(7) . 7_466
O6 Ho1 O3 81.3(8) 4_656 7_466
O3 Ho1 O3 159.4(10) 6_665 7_466
O6 Ho1 O8 152.9(7) . 5_445
O6 Ho1 O8 98.0(9) 4_656 5_445
O3 Ho1 O8 73.4(7) 6_665 5_445
O3 Ho1 O8 122.9(7) 7_466 5_445
O6 Ho1 O8 98.0(9) . 8_646
O6 Ho1 O8 152.9(7) 4_656 8_646
O3 Ho1 O8 122.9(7) 6_665 8_646
O3 Ho1 O8 73.4(7) 7_466 8_646
O8 Ho1 O8 87.9(12) 5_445 8_646
O6 Ho1 O7 155.0(7) . 5_445
O6 Ho1 O7 81.4(8) 4_656 5_445
O3 Ho1 O7 120.0(7) 6_665 5_445
O3 Ho1 O7 71.9(7) 7_466 5_445
O8 Ho1 O7 52.0(7) 5_445 5_445
O8 Ho1 O7 81.6(8) 8_646 5_445
O6 Ho1 O7 81.4(8) . 8_646
O6 Ho1 O7 155.0(7) 4_656 8_646
O3 Ho1 O7 71.9(7) 6_665 8_646
O3 Ho1 O7 120.0(7) 7_466 8_646
O8 Ho1 O7 81.6(8) 5_445 8_646
O8 Ho1 O7 52.0(7) 8_646 8_646
O7 Ho1 O7 116.2(11) 5_445 8_646
O6 Ho1 C17 177.0(8) . 5_445
O6 Ho1 C17 91.1(9) 4_656 5_445
O3 Ho1 C17 95.7(8) 6_665 5_445
O3 Ho1 C17 98.9(7) 7_466 5_445
O8 Ho1 C17 24.3(7) 5_445 5_445
O8 Ho1 C17 83.5(9) 8_646 5_445
O7 Ho1 C17 27.7(7) 5_445 5_445
O7 Ho1 C17 97.6(9) 8_646 5_445
O6 Ho1 C17 91.1(9) . 8_646
O6 Ho1 C17 177.0(8) 4_656 8_646
O3 Ho1 C17 98.9(7) 6_665 8_646
O3 Ho1 C17 95.7(8) 7_466 8_646
O8 Ho1 C17 83.5(9) 5_445 8_646
O8 Ho1 C17 24.3(7) 8_646 8_646
O7 Ho1 C17 97.6(9) 5_445 8_646
O7 Ho1 C17 27.7(7) 8_646 8_646
C17 Ho1 C17 89.3(15) 5_445 8_646
O4 Ho2 O4 90.8(13) 7_466 5_455
O4 Ho2 O5 81.4(7) 7_466 3_576
O4 Ho2 O5 82.1(7) 5_455 3_576
O4 Ho2 O5 82.1(7) 7_466 .
O4 Ho2 O5 81.4(7) 5_455 .
O5 Ho2 O5 156.4(11) 3_576 .
O4 Ho2 O1 91.6(8) 7_466 .
O4 Ho2 O1 153.7(6) 5_455 .
O5 Ho2 O1 124.2(7) 3_576 .
O5 Ho2 O1 73.0(7) . .
O4 Ho2 O1 153.7(6) 7_466 3_576
O4 Ho2 O1 91.6(8) 5_455 3_576
O5 Ho2 O1 73.0(7) 3_576 3_576
O5 Ho2 O1 124.2(7) . 3_576
O1 Ho2 O1 97.6(12) . 3_576
O4 Ho2 O2 155.1(7) 7_466 3_576
O4 Ho2 O2 84.6(8) 5_455 3_576
O5 Ho2 O2 121.9(7) 3_576 3_576
O5 Ho2 O2 73.0(7) . 3_576
O1 Ho2 O2 82.2(8) . 3_576
O1 Ho2 O2 51.2(6) 3_576 3_576
O4 Ho2 O2 84.6(8) 7_466 .
O4 Ho2 O2 155.1(7) 5_455 .
O5 Ho2 O2 73.0(7) 3_576 .
O5 Ho2 O2 121.9(7) . .
O1 Ho2 O2 51.2(6) . .
O1 Ho2 O2 82.2(8) 3_576 .
O2 Ho2 O2 109.2(11) 3_576 .
O4 Ho2 C1 178.6(8) 7_466 3_576
O4 Ho2 C1 88.4(9) 5_455 3_576
O5 Ho2 C1 97.3(8) 3_576 3_576
O5 Ho2 C1 99.0(7) . 3_576
O1 Ho2 C1 89.5(8) . 3_576
O1 Ho2 C1 25.2(7) 3_576 3_576
O2 Ho2 C1 26.0(7) 3_576 3_576
O2 Ho2 C1 95.6(8) . 3_576
O4 Ho2 C1 88.4(9) 7_466 .
O4 Ho2 C1 178.6(8) 5_455 .
O5 Ho2 C1 99.0(7) 3_576 .
O5 Ho2 C1 97.3(8) . .
O1 Ho2 C1 25.2(7) . .
O1 Ho2 C1 89.5(8) 3_576 .
O2 Ho2 C1 95.6(8) 3_576 .
O2 Ho2 C1 26.0(7) . .
C1 Ho2 C1 92.3(13) 3_576 .
O1 C1 O2 118(3) . .
O1 C1 C2 122(2) . .
O2 C1 C2 118(3) . .
O1 C1 Ho2 58.4(15) . .
O2 C1 Ho2 60.0(15) . .
C2 C1 Ho2 170(2) . .
C7 C2 C3 119(2) . .
C7 C2 C1 122(2) . .
C3 C2 C1 119(2) . .
C4 C3 C2 120(2) . .
C5 C4 C3 120(2) . .
C5 C4 O9 130(3) . .
C3 C4 O9 105(3) . .
C5 C4 C9 117(3) . .
C3 C4 C9 122(3) . .
O9 C4 C9 38(3) . .
C4 C5 C6 120(2) . .
C7 C6 C5 122(3) . .
C7 C6 C8 121(2) . .
C5 C6 C8 117(2) . .
C6 C7 C2 120(3) . .
O3 C8 O4 123(2) . .
O3 C8 C6 119(2) . .
O4 C8 C6 118(2) . .
O9 C9 C4 100(4) 4_756 .
O6 C10 O5 134(3) . .
O6 C10 C11 116(2) . .
O5 C10 C11 109(2) . .
C12 C11 C16 120(3) . .
C12 C11 C10 125(2) . .
C16 C11 C10 115(2) . .
C13 C12 C11 123(3) . .
C12 C13 C14 121(3) . .
C12 C13 C17 124(2) . .
C14 C13 C17 115(2) . .
C13 C14 C15 117(2) . .
C16 C15 C14 122(2) . .
C16 C15 O10 123(2) . .
C14 C15 O10 110(2) . .
C16 C15 C18 111(3) . .
C14 C15 C18 125(3) . .
O10 C15 C18 36(3) . .
C11 C16 C15 117(2) . .
O8 C17 O7 119(3) . .
O8 C17 C13 125(3) . .
O7 C17 C13 116(3) . .
O8 C17 Ho1 56.8(15) . 5
O7 C17 Ho1 61.8(15) . 5
C13 C17 Ho1 176(2) . 5
C15 O10 C18 116(3) . 3_577
C1 O1 Ho2 96.4(17) . .
C1 O2 Ho2 94.0(17) . .
C8 O3 Ho1 141(2) . 6_664
C8 O4 Ho2 171.2(19) . 5_545
C10 O5 Ho2 131(2) . .
C10 O6 Ho1 162(2) . .
C17 O7 Ho1 90.5(17) . 5
C17 O8 Ho1 98.8(18) . 5
C4 O9 C9 112(3) . 4_756
O10 C18 C15 101(4) 3_577 .

loop_
_geom_bond_atom_site_label_1
_geom_bond_atom_site_label_2
_geom_bond_distance
_geom_bond_site_symmetry_2
Ho1 O6 2.16(2) .
Ho1 O6 2.16(2) 4_656
Ho1 O3 2.31(2) 6_665
Ho1 O3 2.31(2) 7_466
Ho1 O8 2.39(2) 5_445
Ho1 O8 2.39(2) 8_646
Ho1 O7 2.48(2) 5_445
Ho1 O7 2.48(2) 8_646
Ho1 C17 2.82(3) 5_445
Ho1 C17 2.82(3) 8_646
Ho2 O4 2.19(2) 7_466
Ho2 O4 2.19(2) 5_455
Ho2 O5 2.33(2) 3_576
Ho2 O5 2.33(2) .
Ho2 O1 2.42(2) .
Ho2 O1 2.42(2) 3_576
Ho2 O2 2.45(2) 3_576
Ho2 O2 2.45(2) .
Ho2 C1 2.82(3) 3_576
Ho2 C1 2.82(3) .
C1 O1 1.21(3) .
C1 O2 1.24(3) .
C1 C2 1.50(4) .
C2 C7 1.40(4) .
C2 C3 1.42(4) .
C3 C4 1.41(4) .
C4 C5 1.37(4) .
C4 O9 1.43(4) .
C4 C9 1.52(6) .
C5 C6 1.40(3) .
C6 C7 1.34(4) .
C6 C8 1.47(3) .
C8 O3 1.29(3) .
C8 O4 1.30(3) .
C9 O9 1.45(6) 4_756
C10 O6 1.25(3) .
C10 O5 1.33(3) .
C10 C11 1.56(4) .
C11 C12 1.37(4) .
C11 C16 1.40(3) .
C12 C13 1.35(4) .
C13 C14 1.38(4) .
C13 C17 1.51(4) .
C14 C15 1.43(4) .
C15 C16 1.42(3) .
C15 O10 1.461(10) .
C15 C18 1.513(10) .
C17 O8 1.17(4) .
C17 O7 1.31(3) .
C17 Ho1 2.82(3) 5
O10 C18 1.48(6) 3_577
O3 Ho1 2.31(2) 6_664
O4 Ho2 2.19(2) 5_545
O7 Ho1 2.48(2) 5
O8 Ho1 2.39(2) 5
O9 C9 1.45(6) 4_756
C18 O10 1.48(6) 3_577

loop_
_platon_squeeze_void_nr
_platon_squeeze_void_average_x
_platon_squeeze_void_average_y
_platon_squeeze_void_average_z
_platon_squeeze_void_volume
_platon_squeeze_void_count_electrons
1 0.000 0.000 -0.002 566.9 66.9
2 0.500 0.500 0.856 566.9 66.9
